data_7235139
loop_
_publ_author_name
'Kalluvettukuzhy K. Neena'
'Pakkirisamy Thilagar'

_publ_section_title
;
 Replacing the non-polarized C[double bond, length as m-dash]C bond with
 an isoelectronic polarized B-N unit for the design and development of
 smart materials
;
_journal_name_full 'Journal of Materials Chemistry C'
_journal_page_first 11465
_journal_page_last 11473
_journal_paper_doi 10.1039/C6TC04470K
_journal_volume 4
_journal_year 2016
_chemical_formula_sum 'C32 H37 B N2'
_chemical_formula_weight 460.45
_space_group_IT_number 14
_space_group_name_Hall '-P 2ybc'
_space_group_name_H-M_alt 'P 1 21/c 1'
_symmetry_cell_setting monoclinic
_symmetry_space_group_name_H-M 'P 1 21/c 1'
_atom_sites_solution_hydrogens geom
_atom_sites_solution_primary direct
_atom_sites_solution_secondary difmap
_cell_angle_alpha 90.00
_cell_angle_beta 113.262(7)
_cell_angle_gamma 90.00
_cell_formula_units_Z 4
_cell_length_a 17.373(3)
_cell_length_b 9.3612(14)
_cell_length_c 18.579(3)
_cell_measurement_reflns_used 7980
_cell_measurement_temperature 296(2)
_cell_measurement_theta_max 23.23
_cell_measurement_theta_min 2.39
_cell_volume 2775.9(8)
_computing_cell_refinement 'Bruker saint'
_computing_data_collection 'Bruker kapa apex ccd'
_computing_data_reduction Shelxs-97
_computing_molecular_graphics ORTEP-111
_computing_publication_material 'Wingx v80.05'
_computing_structure_refinement 'SHELXL-97 (Sheldrick, 2008)'
_computing_structure_solution Shelxl-97
_diffrn_ambient_temperature 296(2)
_diffrn_measured_fraction_theta_full 1.000
_diffrn_measured_fraction_theta_max 1.000
_diffrn_measurement_device_type 'Bruker kapa apex ccd'
_diffrn_radiation_monochromator graphite
_diffrn_radiation_source 'fine-focus sealed tube'
_diffrn_radiation_type MoK\a
_diffrn_radiation_wavelength 0.71073
_diffrn_reflns_av_R_equivalents 0.0659
_diffrn_reflns_av_sigmaI/netI 0.0399
_diffrn_reflns_limit_h_max 21
_diffrn_reflns_limit_h_min -21
_diffrn_reflns_limit_k_max 11
_diffrn_reflns_limit_k_min -11
_diffrn_reflns_limit_l_max 22
_diffrn_reflns_limit_l_min -22
_diffrn_reflns_number 40669
_diffrn_reflns_theta_full 26.00
_diffrn_reflns_theta_max 26.00
_diffrn_reflns_theta_min 1.28
_exptl_absorpt_coefficient_mu 0.063
_exptl_absorpt_correction_T_max 0.996
_exptl_absorpt_correction_T_min 0.993
_exptl_absorpt_correction_type multi-scan
_exptl_absorpt_process_details SADABS
_exptl_crystal_colour colorless
_exptl_crystal_density_diffrn 1.102
_exptl_crystal_density_method 'not measured'
_exptl_crystal_description Block
_exptl_crystal_F_000 992
_exptl_crystal_size_max 0.15
_exptl_crystal_size_mid 0.09
_exptl_crystal_size_min 0.07
_refine_diff_density_max 0.157
_refine_diff_density_min -0.172
_refine_diff_density_rms 0.032
_refine_ls_extinction_method none
_refine_ls_goodness_of_fit_ref 0.966
_refine_ls_hydrogen_treatment mixed
_refine_ls_matrix_type full
_refine_ls_number_parameters 324
_refine_ls_number_reflns 5468
_refine_ls_number_restraints 0
_refine_ls_restrained_S_all 0.966
_refine_ls_R_factor_all 0.0889
_refine_ls_R_factor_gt 0.0490
_refine_ls_shift/su_max 0.004
_refine_ls_shift/su_mean 0.000
_refine_ls_structure_factor_coef Fsqd
_refine_ls_weighting_details 'calc w=1/[\s^2^(Fo^2^)+(0.0570P)^2^+0.6700P] where P=(Fo^2^+2Fc^2^)/3'
_refine_ls_weighting_scheme calc
_refine_ls_wR_factor_gt 0.1214
_refine_ls_wR_factor_ref 0.1374
_reflns_number_gt 3424
_reflns_number_total 5468
_reflns_threshold_expression >2\s(I)
_cod_data_source_file J-Mater-Chem-C-2016-4-11465.cif
_cod_data_source_block 3_0m
_cod_depositor_comments
;
The following automatic conversions were performed:

data item '_exptl_absorpt_correction_type' value 'Multi-Scan' was
changed to 'multi-scan' in accordance with the built-in table derived
from the CIF Core dictionary named 'cif_core.dic' version 2.4.5 last
updated on 2014-11-21.

data item '_symmetry_cell_setting' value 'Monoclinic' was changed to
'monoclinic' in accordance with the built-in table derived from the
CIF Core dictionary named 'cif_core.dic' version 2.4.5 last updated
on 2014-11-21.

Automatic conversion script
Id: cif_fix_values 6909 2019-04-08 15:41:33Z antanas 
;
_cod_original_cell_volume 2775.9(7)
_cod_original_sg_symbol_H-M P2(1)/c
_cod_database_code 7235139

loop_
_symmetry_equiv_pos_as_xyz
'x, y, z'
'-x, y+1/2, -z+1/2'
'-x, -y, -z'
'x, -y-1/2, z-1/2'

loop_
_atom_site_label
_atom_site_type_symbol
_atom_site_fract_x
_atom_site_fract_y
_atom_site_fract_z
_atom_site_U_iso_or_equiv
_atom_site_adp_type
_atom_site_occupancy
_atom_site_symmetry_multiplicity
_atom_site_calc_flag
_atom_site_refinement_flags
_atom_site_disorder_assembly
_atom_site_disorder_group
N1 N 0.75056(8) 0.41123(13) 0.67397(8) 0.0468(3) Uani 1 1 d . . .
N2 N 0.52406(11) 0.0962(2) 0.41791(11) 0.0856(6) Uani 1 1 d . . .
C26 C 0.64362(16) -0.1140(3) 0.87311(14) 0.0950(8) Uani 1 1 d . . .
H1A H 0.6014 -0.0767 0.8891 0.143 Uiso 1 1 calc R . .
H1B H 0.6876 -0.1566 0.9173 0.143 Uiso 1 1 calc R . .
H1C H 0.6193 -0.1848 0.8332 0.143 Uiso 1 1 calc R . .
C4 C 0.67936(13) 0.0062(2) 0.84114(11) 0.0647(5) Uani 1 1 d . . .
C5 C 0.76039(13) 0.0021(2) 0.84500(11) 0.0626(5) Uani 1 1 d . . .
H3 H 0.7933 -0.0774 0.8673 0.075 Uiso 1 1 calc R . .
C6 C 0.79496(11) 0.11247(18) 0.81675(10) 0.0523(4) Uani 1 1 d . . .
C1 C 0.74597(10) 0.23280(17) 0.78077(9) 0.0475(4) Uani 1 1 d . . .
C13 C 0.69239(10) 0.32856(17) 0.60960(9) 0.0465(4) Uani 1 1 d . . .
C14 C 0.62087(11) 0.39115(19) 0.55548(11) 0.0605(5) Uani 1 1 d . . .
H7 H 0.6097 0.4865 0.5618 0.073 Uiso 1 1 calc R . .
C15 C 0.56570(12) 0.3160(2) 0.49253(11) 0.0657(5) Uani 1 1 d . . .
H8 H 0.5182 0.3616 0.4573 0.079 Uiso 1 1 calc R . .
C16 C 0.57982(11) 0.1725(2) 0.48061(10) 0.0583(5) Uani 1 1 d . . .
C31 C 0.44575(14) 0.1590(3) 0.36719(13) 0.0919(7) Uani 1 1 d . . .
H10A H 0.4165 0.1935 0.3980 0.138 Uiso 1 1 calc R . .
H10B H 0.4122 0.0883 0.3309 0.138 Uiso 1 1 calc R . .
H10C H 0.4564 0.2370 0.3388 0.138 Uiso 1 1 calc R . .
C32 C 0.54083(15) -0.0505(2) 0.40557(13) 0.0866(7) Uani 1 1 d . . .
H11A H 0.5933 -0.0565 0.3998 0.130 Uiso 1 1 calc R . .
H11B H 0.4968 -0.0859 0.3590 0.130 Uiso 1 1 calc R . .
H11C H 0.5436 -0.1069 0.4497 0.130 Uiso 1 1 calc R . .
C19 C 0.77324(10) 0.54550(18) 0.64921(10) 0.0516(4) Uani 1 1 d . . .
C20 C 0.76656(12) 0.67196(19) 0.68505(11) 0.0652(5) Uani 1 1 d . . .
H13 H 0.7464 0.6708 0.7246 0.078 Uiso 1 1 calc R . .
C21 C 0.78972(16) 0.7995(2) 0.66225(14) 0.0890(8) Uani 1 1 d . . .
H14 H 0.7853 0.8841 0.6866 0.107 Uiso 1 1 calc R . .
C22 C 0.81917(16) 0.8024(3) 0.60404(16) 0.0985(9) Uani 1 1 d . . .
H15 H 0.8356 0.8885 0.5895 0.118 Uiso 1 1 calc R . .
C23 C 0.82447(15) 0.6776(3) 0.56703(14) 0.0914(8) Uani 1 1 d . . .
H16 H 0.8440 0.6798 0.5271 0.110 Uiso 1 1 calc R . .
C24 C 0.80094(13) 0.5486(2) 0.58894(12) 0.0701(5) Uani 1 1 d . . .
H17 H 0.8038 0.4648 0.5633 0.084 Uiso 1 1 calc R . .
C27 C 0.88371(12) 0.0977(2) 0.82391(12) 0.0667(5) Uani 1 1 d . . .
H18A H 0.9066 0.0093 0.8496 0.100 Uiso 1 1 calc R . .
H18B H 0.9165 0.1759 0.8541 0.100 Uiso 1 1 calc R . .
H18C H 0.8848 0.0985 0.7727 0.100 Uiso 1 1 calc R . .
C3 C 0.63216(12) 0.1242(2) 0.80630(10) 0.0629(5) Uani 1 1 d . . .
H19 H 0.5775 0.1296 0.8032 0.076 Uiso 1 1 calc R . .
C2 C 0.66268(11) 0.23631(19) 0.77541(10) 0.0542(4) Uani 1 1 d . . .
C25 C 0.60361(12) 0.3590(2) 0.73771(13) 0.0723(6) Uani 1 1 d . . .
H21A H 0.5695 0.3355 0.6842 0.108 Uiso 1 1 calc R . .
H21B H 0.6355 0.4435 0.7393 0.108 Uiso 1 1 calc R . .
H21C H 0.5684 0.3758 0.7657 0.108 Uiso 1 1 calc R . .
C7 C 0.86160(10) 0.45464(18) 0.81317(9) 0.0478(4) Uani 1 1 d . . .
C12 C 0.93711(10) 0.46931(18) 0.80272(10) 0.0504(4) Uani 1 1 d . . .
C11 C 1.00009(11) 0.5589(2) 0.85172(10) 0.0595(5) Uani 1 1 d . . .
H24 H 1.0494 0.5676 0.8436 0.071 Uiso 1 1 calc R . .
C10 C 0.99188(13) 0.6350(2) 0.91174(11) 0.0658(5) Uani 1 1 d . . .
C9 C 0.91926(14) 0.6161(2) 0.92380(11) 0.0689(6) Uani 1 1 d . . .
H26 H 0.9133 0.6643 0.9651 0.083 Uiso 1 1 calc R . .
C8 C 0.85447(12) 0.52798(19) 0.87698(10) 0.0575(5) Uani 1 1 d . . .
C28 C 0.77631(14) 0.5174(3) 0.89368(13) 0.0855(7) Uani 1 1 d . . .
H28A H 0.7848 0.5674 0.9413 0.128 Uiso 1 1 calc R . .
H28B H 0.7644 0.4188 0.8991 0.128 Uiso 1 1 calc R . .
H28C H 0.7300 0.5592 0.8512 0.128 Uiso 1 1 calc R . .
C29 C 1.05987(16) 0.7358(3) 0.96288(13) 0.0991(8) Uani 1 1 d . . .
H29A H 1.1114 0.7147 0.9574 0.149 Uiso 1 1 calc R . .
H29B H 1.0676 0.7238 1.0166 0.149 Uiso 1 1 calc R . .
H29C H 1.0437 0.8326 0.9470 0.149 Uiso 1 1 calc R . .
C30 C 0.95507(12) 0.3892(2) 0.74047(11) 0.0669(5) Uani 1 1 d . . .
H30A H 0.9677 0.4561 0.7075 0.100 Uiso 1 1 calc R . .
H30B H 0.9069 0.3338 0.7094 0.100 Uiso 1 1 calc R . .
H30C H 1.0021 0.3269 0.7650 0.100 Uiso 1 1 calc R . .
C18 C 0.70772(11) 0.18798(18) 0.59753(10) 0.0513(4) Uani 1 1 d . . .
H31 H 0.7561 0.1441 0.6323 0.062 Uiso 1 1 calc R . .
C17 C 0.65268(11) 0.11068(19) 0.53475(10) 0.0582(5) Uani 1 1 d . . .
H32 H 0.6646 0.0157 0.5286 0.070 Uiso 1 1 calc R . .
B1 B 0.78512(12) 0.3658(2) 0.75331(11) 0.0460(4) Uani 1 1 d . . .

loop_
_atom_site_aniso_label
_atom_site_aniso_U_11
_atom_site_aniso_U_22
_atom_site_aniso_U_33
_atom_site_aniso_U_23
_atom_site_aniso_U_13
_atom_site_aniso_U_12
N1 0.0484(8) 0.0408(7) 0.0485(8) -0.0029(6) 0.0164(6) -0.0014(6)
N2 0.0680(12) 0.0808(13) 0.0815(12) -0.0290(10) 0.0012(9) -0.0035(9)
C26 0.0909(17) 0.0972(18) 0.0921(16) 0.0205(14) 0.0310(13) -0.0286(14)
C4 0.0670(13) 0.0688(13) 0.0544(11) 0.0020(9) 0.0198(9) -0.0140(10)
C5 0.0687(13) 0.0575(11) 0.0555(11) 0.0075(9) 0.0179(9) 0.0017(9)
C6 0.0545(11) 0.0537(10) 0.0477(9) -0.0005(8) 0.0190(8) 0.0023(8)
C1 0.0465(10) 0.0507(10) 0.0450(9) -0.0037(8) 0.0177(7) -0.0002(8)
C13 0.0448(9) 0.0417(9) 0.0501(9) -0.0025(7) 0.0157(8) 0.0004(7)
C14 0.0543(11) 0.0482(10) 0.0686(12) -0.0054(9) 0.0132(9) 0.0080(8)
C15 0.0504(11) 0.0640(12) 0.0658(12) -0.0033(10) 0.0051(9) 0.0091(9)
C16 0.0517(11) 0.0613(12) 0.0570(11) -0.0105(9) 0.0163(9) -0.0053(9)
C31 0.0663(15) 0.1149(19) 0.0731(14) -0.0177(13) 0.0044(11) -0.0129(13)
C32 0.0938(17) 0.0784(15) 0.0811(15) -0.0289(12) 0.0274(13) -0.0224(13)
C19 0.0500(10) 0.0458(10) 0.0499(10) 0.0040(8) 0.0098(8) -0.0024(8)
C20 0.0722(13) 0.0482(11) 0.0604(11) 0.0020(9) 0.0103(10) 0.0012(9)
C21 0.1091(19) 0.0489(12) 0.0744(15) 0.0072(11) -0.0007(14) -0.0116(11)
C22 0.107(2) 0.0733(17) 0.0806(17) 0.0226(14) 0.0004(14) -0.0379(14)
C23 0.0971(18) 0.0990(19) 0.0713(14) 0.0224(14) 0.0259(13) -0.0264(14)
C24 0.0761(14) 0.0671(13) 0.0645(12) 0.0059(10) 0.0251(10) -0.0087(10)
C27 0.0625(12) 0.0662(12) 0.0720(13) 0.0089(10) 0.0271(10) 0.0128(10)
C3 0.0500(11) 0.0799(14) 0.0599(11) -0.0051(10) 0.0228(9) -0.0130(10)
C2 0.0495(11) 0.0593(11) 0.0539(10) -0.0045(9) 0.0205(8) -0.0019(8)
C25 0.0526(12) 0.0757(14) 0.0921(15) 0.0026(11) 0.0323(11) 0.0105(10)
C7 0.0493(10) 0.0481(9) 0.0439(9) 0.0004(7) 0.0162(7) 0.0020(7)
C12 0.0479(10) 0.0528(10) 0.0472(9) 0.0039(8) 0.0153(8) 0.0001(8)
C11 0.0520(11) 0.0643(12) 0.0560(11) 0.0065(9) 0.0146(9) -0.0060(9)
C10 0.0707(14) 0.0602(12) 0.0514(11) 0.0001(9) 0.0080(10) -0.0120(10)
C9 0.0844(15) 0.0661(13) 0.0516(11) -0.0135(9) 0.0221(10) -0.0058(11)
C8 0.0629(12) 0.0596(11) 0.0512(10) -0.0068(9) 0.0239(9) 0.0000(9)
C28 0.0856(16) 0.1043(18) 0.0804(15) -0.0315(13) 0.0475(13) -0.0040(13)
C29 0.1034(19) 0.0931(18) 0.0768(15) -0.0130(13) 0.0099(13) -0.0369(15)
C30 0.0531(11) 0.0825(14) 0.0684(12) -0.0090(11) 0.0275(10) -0.0026(10)
C18 0.0485(10) 0.0461(10) 0.0545(10) 0.0012(8) 0.0153(8) 0.0059(8)
C17 0.0623(12) 0.0456(10) 0.0635(11) -0.0097(9) 0.0213(9) 0.0006(9)
B1 0.0452(11) 0.0462(11) 0.0499(11) -0.0024(9) 0.0223(9) 0.0079(8)

loop_
_atom_type_symbol
_atom_type_description
_atom_type_scat_dispersion_real
_atom_type_scat_dispersion_imag
_atom_type_scat_source
C C 0.0033 0.0016 'International Tables Vol C Tables 4.2.6.8 and 6.1.1.4'
H H 0.0000 0.0000 'International Tables Vol C Tables 4.2.6.8 and 6.1.1.4'
N N 0.0061 0.0033 'International Tables Vol C Tables 4.2.6.8 and 6.1.1.4'
B B 0.0013 0.0007 'International Tables Vol C Tables 4.2.6.8 and 6.1.1.4'

loop_
_geom_angle_atom_site_label_1
_geom_angle_atom_site_label_2
_geom_angle_atom_site_label_3
_geom_angle
_geom_angle_site_symmetry_1
_geom_angle_site_symmetry_3
B1 N1 C19 122.29(14) . .
B1 N1 C13 124.66(14) . .
C19 N1 C13 113.01(13) . .
C16 N2 C31 120.47(18) . .
C16 N2 C32 120.50(18) . .
C31 N2 C32 118.90(17) . .
C4 C26 H1A 109.5 . .
C4 C26 H1B 109.5 . .
H1A C26 H1B 109.5 . .
C4 C26 H1C 109.5 . .
H1A C26 H1C 109.5 . .
H1B C26 H1C 109.5 . .
C3 C4 C5 116.92(17) . .
C3 C4 C26 121.4(2) . .
C5 C4 C26 121.7(2) . .
C4 C5 C6 122.67(18) . .
C4 C5 H3 118.7 . .
C6 C5 H3 118.7 . .
C5 C6 C1 120.01(17) . .
C5 C6 C27 118.51(16) . .
C1 C6 C27 121.46(16) . .
C6 C1 C2 117.51(15) . .
C6 C1 B1 121.39(15) . .
C2 C1 B1 120.92(15) . .
C18 C13 C14 117.53(15) . .
C18 C13 N1 121.87(14) . .
C14 C13 N1 120.53(14) . .
C15 C14 C13 121.71(16) . .
C15 C14 H7 119.1 . .
C13 C14 H7 119.1 . .
C14 C15 C16 121.21(17) . .
C14 C15 H8 119.4 . .
C16 C15 H8 119.4 . .
N2 C16 C17 121.86(17) . .
N2 C16 C15 121.38(17) . .
C17 C16 C15 116.76(16) . .
N2 C31 H10A 109.5 . .
N2 C31 H10B 109.5 . .
H10A C31 H10B 109.5 . .
N2 C31 H10C 109.5 . .
H10A C31 H10C 109.5 . .
H10B C31 H10C 109.5 . .
N2 C32 H11A 109.5 . .
N2 C32 H11B 109.5 . .
H11A C32 H11B 109.5 . .
N2 C32 H11C 109.5 . .
H11A C32 H11C 109.5 . .
H11B C32 H11C 109.5 . .
C24 C19 C20 119.54(17) . .
C24 C19 N1 120.13(16) . .
C20 C19 N1 120.33(16) . .
C21 C20 C19 120.2(2) . .
C21 C20 H13 119.9 . .
C19 C20 H13 119.9 . .
C22 C21 C20 120.4(2) . .
C22 C21 H14 119.8 . .
C20 C21 H14 119.8 . .
C21 C22 C23 119.9(2) . .
C21 C22 H15 120.1 . .
C23 C22 H15 120.1 . .
C22 C23 C24 120.4(2) . .
C22 C23 H16 119.8 . .
C24 C23 H16 119.8 . .
C19 C24 C23 119.6(2) . .
C19 C24 H17 120.2 . .
C23 C24 H17 120.2 . .
C6 C27 H18A 109.5 . .
C6 C27 H18B 109.5 . .
H18A C27 H18B 109.5 . .
C6 C27 H18C 109.5 . .
H18A C27 H18C 109.5 . .
H18B C27 H18C 109.5 . .
C4 C3 C2 122.96(18) . .
C4 C3 H19 118.5 . .
C2 C3 H19 118.5 . .
C3 C2 C1 119.90(17) . .
C3 C2 C25 117.50(17) . .
C1 C2 C25 122.60(16) . .
C2 C25 H21A 109.5 . .
C2 C25 H21B 109.5 . .
H21A C25 H21B 109.5 . .
C2 C25 H21C 109.5 . .
H21A C25 H21C 109.5 . .
H21B C25 H21C 109.5 . .
C12 C7 C8 117.56(15) . .
C12 C7 B1 121.46(14) . .
C8 C7 B1 120.91(15) . .
C11 C12 C7 120.19(16) . .
C11 C12 C30 116.90(16) . .
C7 C12 C30 122.89(15) . .
C10 C11 C12 122.31(18) . .
C10 C11 H24 118.8 . .
C12 C11 H24 118.8 . .
C9 C10 C11 117.35(17) . .
C9 C10 C29 121.0(2) . .
C11 C10 C29 121.7(2) . .
C10 C9 C8 122.85(18) . .
C10 C9 H26 118.6 . .
C8 C9 H26 118.6 . .
C9 C8 C7 119.62(17) . .
C9 C8 C28 118.83(17) . .
C7 C8 C28 121.51(16) . .
C8 C28 H28A 109.5 . .
C8 C28 H28B 109.5 . .
H28A C28 H28B 109.5 . .
C8 C28 H28C 109.5 . .
H28A C28 H28C 109.5 . .
H28B C28 H28C 109.5 . .
C10 C29 H29A 109.5 . .
C10 C29 H29B 109.5 . .
H29A C29 H29B 109.5 . .
C10 C29 H29C 109.5 . .
H29A C29 H29C 109.5 . .
H29B C29 H29C 109.5 . .
C12 C30 H30A 109.5 . .
C12 C30 H30B 109.5 . .
H30A C30 H30B 109.5 . .
C12 C30 H30C 109.5 . .
H30A C30 H30C 109.5 . .
H30B C30 H30C 109.5 . .
C13 C18 C17 121.49(16) . .
C13 C18 H31 119.3 . .
C17 C18 H31 119.3 . .
C18 C17 C16 121.28(16) . .
C18 C17 H32 119.4 . .
C16 C17 H32 119.4 . .
N1 B1 C7 117.63(15) . .
N1 B1 C1 120.45(15) . .
C7 B1 C1 121.90(14) . .

loop_
_geom_bond_atom_site_label_1
_geom_bond_atom_site_label_2
_geom_bond_distance
_geom_bond_site_symmetry_2
N1 B1 1.419(2) .
N1 C19 1.446(2) .
N1 C13 1.448(2) .
N2 C16 1.383(2) .
N2 C31 1.439(3) .
N2 C32 1.441(3) .
C26 C4 1.515(3) .
C26 H1A 0.9600 .
C26 H1B 0.9600 .
C26 H1C 0.9600 .
C4 C3 1.376(3) .
C4 C5 1.382(3) .
C5 C6 1.398(2) .
C5 H3 0.9300 .
C6 C1 1.411(2) .
C6 C27 1.501(3) .
C1 C2 1.411(2) .
C1 B1 1.596(3) .
C13 C18 1.379(2) .
C13 C14 1.383(2) .
C14 C15 1.377(2) .
C14 H7 0.9300 .
C15 C16 1.400(3) .
C15 H8 0.9300 .
C16 C17 1.394(2) .
C31 H10A 0.9600 .
C31 H10B 0.9600 .
C31 H10C 0.9600 .
C32 H11A 0.9600 .
C32 H11B 0.9600 .
C32 H11C 0.9600 .
C19 C24 1.383(3) .
C19 C20 1.385(3) .
C20 C21 1.379(3) .
C20 H13 0.9300 .
C21 C22 1.367(4) .
C21 H14 0.9300 .
C22 C23 1.377(4) .
C22 H15 0.9300 .
C23 C24 1.386(3) .
C23 H16 0.9300 .
C24 H17 0.9300 .
C27 H18A 0.9600 .
C27 H18B 0.9600 .
C27 H18C 0.9600 .
C3 C2 1.397(3) .
C3 H19 0.9300 .
C2 C25 1.515(2) .
C25 H21A 0.9600 .
C25 H21B 0.9600 .
C25 H21C 0.9600 .
C7 C12 1.407(2) .
C7 C8 1.417(2) .
C7 B1 1.590(2) .
C12 C11 1.394(2) .
C12 C30 1.511(2) .
C11 C10 1.377(3) .
C11 H24 0.9300 .
C10 C9 1.377(3) .
C10 C29 1.517(3) .
C9 C8 1.389(3) .
C9 H26 0.9300 .
C8 C28 1.511(3) .
C28 H28A 0.9600 .
C28 H28B 0.9600 .
C28 H28C 0.9600 .
C29 H29A 0.9600 .
C29 H29B 0.9600 .
C29 H29C 0.9600 .
C30 H30A 0.9600 .
C30 H30B 0.9600 .
C30 H30C 0.9600 .
C18 C17 1.385(2) .
C18 H31 0.9300 .
C17 H32 0.9300 .

loop_
_geom_torsion_atom_site_label_1
_geom_torsion_atom_site_label_2
_geom_torsion_atom_site_label_3
_geom_torsion_atom_site_label_4
_geom_torsion
_geom_torsion_site_symmetry_1
_geom_torsion_site_symmetry_2
_geom_torsion_site_symmetry_3
_geom_torsion_site_symmetry_4
C3 C4 C5 C6 1.3(3) . . . .
C26 C4 C5 C6 -179.21(19) . . . .
C4 C5 C6 C1 -1.6(3) . . . .
C4 C5 C6 C27 179.86(18) . . . .
C5 C6 C1 C2 0.4(2) . . . .
C27 C6 C1 C2 178.88(16) . . . .
C5 C6 C1 B1 175.60(15) . . . .
C27 C6 C1 B1 -5.9(2) . . . .
B1 N1 C13 C18 -50.2(2) . . . .
C19 N1 C13 C18 127.64(17) . . . .
B1 N1 C13 C14 133.02(18) . . . .
C19 N1 C13 C14 -49.1(2) . . . .
C18 C13 C14 C15 1.3(3) . . . .
N1 C13 C14 C15 178.20(17) . . . .
C13 C14 C15 C16 0.0(3) . . . .
C31 N2 C16 C17 174.3(2) . . . .
C32 N2 C16 C17 -1.4(3) . . . .
C31 N2 C16 C15 -5.9(3) . . . .
C32 N2 C16 C15 178.4(2) . . . .
C14 C15 C16 N2 179.29(19) . . . .
C14 C15 C16 C17 -0.9(3) . . . .
B1 N1 C19 C24 126.94(19) . . . .
C13 N1 C19 C24 -51.0(2) . . . .
B1 N1 C19 C20 -53.8(2) . . . .
C13 N1 C19 C20 128.34(16) . . . .
C24 C19 C20 C21 -1.9(3) . . . .
N1 C19 C20 C21 178.80(17) . . . .
C19 C20 C21 C22 0.2(3) . . . .
C20 C21 C22 C23 1.1(4) . . . .
C21 C22 C23 C24 -0.7(4) . . . .
C20 C19 C24 C23 2.3(3) . . . .
N1 C19 C24 C23 -178.41(18) . . . .
C22 C23 C24 C19 -1.0(3) . . . .
C5 C4 C3 C2 0.2(3) . . . .
C26 C4 C3 C2 -179.28(19) . . . .
C4 C3 C2 C1 -1.4(3) . . . .
C4 C3 C2 C25 179.23(17) . . . .
C6 C1 C2 C3 1.0(2) . . . .
B1 C1 C2 C3 -174.18(16) . . . .
C6 C1 C2 C25 -179.64(16) . . . .
B1 C1 C2 C25 5.2(2) . . . .
C8 C7 C12 C11 -3.1(2) . . . .
B1 C7 C12 C11 173.81(15) . . . .
C8 C7 C12 C30 175.79(16) . . . .
B1 C7 C12 C30 -7.3(3) . . . .
C7 C12 C11 C10 0.4(3) . . . .
C30 C12 C11 C10 -178.52(17) . . . .
C12 C11 C10 C9 2.1(3) . . . .
C12 C11 C10 C29 -178.00(18) . . . .
C11 C10 C9 C8 -1.9(3) . . . .
C29 C10 C9 C8 178.16(19) . . . .
C10 C9 C8 C7 -0.7(3) . . . .
C10 C9 C8 C28 -178.4(2) . . . .
C12 C7 C8 C9 3.2(2) . . . .
B1 C7 C8 C9 -173.68(16) . . . .
C12 C7 C8 C28 -179.20(18) . . . .
B1 C7 C8 C28 3.9(3) . . . .
C14 C13 C18 C17 -1.6(3) . . . .
N1 C13 C18 C17 -178.47(15) . . . .
C13 C18 C17 C16 0.7(3) . . . .
N2 C16 C17 C18 -179.60(18) . . . .
C15 C16 C17 C18 0.6(3) . . . .
C19 N1 B1 C7 -10.0(2) . . . .
C13 N1 B1 C7 167.63(14) . . . .
C19 N1 B1 C1 168.22(15) . . . .
C13 N1 B1 C1 -14.1(2) . . . .
C12 C7 B1 N1 -59.9(2) . . . .
C8 C7 B1 N1 116.95(18) . . . .
C12 C7 B1 C1 121.92(18) . . . .
C8 C7 B1 C1 -61.3(2) . . . .
C6 C1 B1 N1 122.54(17) . . . .
C2 C1 B1 N1 -62.4(2) . . . .
C6 C1 B1 C7 -59.3(2) . . . .
C2 C1 B1 C7 115.73(18) . . . .
